data_2008223
loop_
_publ_author_name
'Cambie, Richard C.'
'Lorimer, Rachel M.'
'Rickard, Clifton E. F.'
'Rutledge, P. Stewart'

_publ_section_title
;
 Two dioxane derivatives of anthraquinone
;
_journal_issue 3
_journal_name_full 'Acta Crystallographica Section C'
_journal_page_first 436
_journal_page_last 439
_journal_paper_doi 10.1107/S0108270198014541
_journal_volume 55
_journal_year 1999
_chemical_formula_sum 'C25 H26 O5'
_chemical_formula_weight 406.46
_chemical_name_systematic
;
 (2'R,6'R)-4-Hydroxy-3-(2"methylprop-2"-enyloxo)-2-(4',4',6'-trimethyl-
 1',3'-dioxan-2'-yl)anthraquinone.
;
_space_group_IT_number 19
_symmetry_cell_setting orthorhombic
_symmetry_space_group_name_Hall 'P 2ac 2ab'
_symmetry_space_group_name_H-M 'P 21 21 21'
_audit_creation_method SHELXL-97
_cell_angle_alpha 90.00
_cell_angle_beta 90.00
_cell_angle_gamma 90.00
_cell_formula_units_Z 4
_cell_length_a 6.79300(10)
_cell_length_b 14.0076(2)
_cell_length_c 22.27700(10)
_cell_measurement_reflns_used 7212
_cell_measurement_temperature 203(2)
_cell_measurement_theta_max 245
_cell_measurement_theta_min 2
_cell_volume 2119.74(4)
_computing_cell_refinement SMART
_computing_data_collection 'SMART (Siemens, 1995)'
_computing_data_reduction 'SAINT  (Siemens, 1995)'
_computing_molecular_graphics 'SHELXTL (Siemens, 1994)'
_computing_publication_material SHELXL97
_computing_structure_refinement 'SHELXL97 (Sheldrick, 1997)'
_computing_structure_solution 'SHELXS97 (Sheldrick, 1990)'
_diffrn_ambient_temperature 203(2)
_diffrn_measured_fraction_theta_full 0.999
_diffrn_measured_fraction_theta_max 0.999
_diffrn_measurement_device_type 'Siemens SMART CCD'
_diffrn_measurement_method 'Area detector \w scans'
_diffrn_radiation_monochromator graphite
_diffrn_radiation_source 'fine-focus sealed tube'
_diffrn_radiation_type MoK\a
_diffrn_radiation_wavelength 0.71073
_diffrn_reflns_av_R_equivalents 0.023
_diffrn_reflns_av_sigmaI/netI 0.024
_diffrn_reflns_limit_h_max 8
_diffrn_reflns_limit_h_min -8
_diffrn_reflns_limit_k_max 16
_diffrn_reflns_limit_k_min 0
_diffrn_reflns_limit_l_max 26
_diffrn_reflns_limit_l_min 0
_diffrn_reflns_number 12565
_diffrn_reflns_theta_full 25.00
_diffrn_reflns_theta_max 25.00
_diffrn_reflns_theta_min 1.72
_diffrn_standards_decay_% 0
_exptl_absorpt_coefficient_mu 0.088
_exptl_absorpt_correction_T_max 0.984
_exptl_absorpt_correction_T_min 0.960
_exptl_absorpt_correction_type 'multi-scan (Blessing, 1995)'
_exptl_crystal_colour Orange
_exptl_crystal_density_diffrn 1.274
_exptl_crystal_density_method 'not measured'
_exptl_crystal_description Needle
_exptl_crystal_F_000 864
_exptl_crystal_size_max 0.47
_exptl_crystal_size_mid 0.18
_exptl_crystal_size_min 0.18
_refine_diff_density_max 0.15
_refine_diff_density_min -0.11
_refine_ls_abs_structure_details 'Flack (1983)'
_refine_ls_abs_structure_Flack '0.5(10); not reliably determined'
_refine_ls_extinction_coef 0.0082(9)
_refine_ls_extinction_method 'SHELXL97 (Sheldrick, 1990)'
_refine_ls_goodness_of_fit_ref 1.035
_refine_ls_hydrogen_treatment mixed
_refine_ls_matrix_type full
_refine_ls_number_parameters 276
_refine_ls_number_reflns 3734
_refine_ls_number_restraints 0
_refine_ls_restrained_S_all 1.035
_refine_ls_R_factor_all 0.044
_refine_ls_R_factor_gt 0.034
_refine_ls_shift/su_max 0.001
_refine_ls_shift/su_mean 0.000
_refine_ls_structure_factor_coef Fsqd
_refine_ls_weighting_details 'w = 1/[\s^2^(Fo^2^)+(0.0407P)^2^+0.2833P] where P=(Fo^2^+2Fc^2^)/3'
_refine_ls_weighting_scheme calc
_refine_ls_wR_factor_ref 0.086
_reflns_number_gt 3232
_reflns_number_total 3734
_reflns_threshold_expression I>2\s(I)
_cod_data_source_file bm1293.cif
_cod_data_source_block 2
_cod_depositor_comments
;
The following automatic conversions were performed:
'_symmetry_cell_setting' value 'Orthorhombic' changed to 'orthorhombic'
according to '/home/saulius/struct/CIF-dictionaries/cif_core.dic'
dictionary named 'cif_core.dic' version 2.4.1 from 2010-06-29.

Automatic conversion script
Id: cif_fix_enum 1527 2010-12-29 10:47:43Z saulius 

The following automatic conversions were performed:

'_refine_ls_weighting_scheme' value 'calc w =
1/[\s^2^(Fo^2^)+(0.0407P)^2^+0.2833P] where P=(Fo^2^+2Fc^2^)/3' was
changed to 'calc'. New tag '_refine_ls_weighting_details' was
created. The value of the new tag was set to 'w =
1/[\s^2^(Fo^2^)+(0.0407P)^2^+0.2833P] where P=(Fo^2^+2Fc^2^)/3'.

Automatic conversion script
Id: cif_fix_values 3143 2015-03-26 13:38:13Z robertas 
;
_cod_original_cell_volume 2119.77(4)
_cod_database_code 2008223

loop_
_symmetry_equiv_pos_as_xyz
'x, y, z'
'-x+1/2, -y, z+1/2'
'-x, y+1/2, -z+1/2'
'x+1/2, -y+1/2, -z'

loop_
_atom_site_label
_atom_site_fract_x
_atom_site_fract_y
_atom_site_fract_z
_atom_site_U_iso_or_equiv
_atom_site_adp_type
_atom_site_calc_flag
_atom_site_refinement_flags
_atom_site_occupancy
_atom_site_disorder_assembly
_atom_site_disorder_group
_atom_site_type_symbol
O4 0.1205(2) 0.19020(9) 0.17708(5) 0.0540(4) Uani d . 1 . . O
H4 0.1108 0.2450 0.1632 0.065 Uiso calc R 1 . . H
O9 0.0796(2) 0.05196(9) -0.07789(6) 0.0609(4) Uani d . 1 . . O
O10 0.0978(2) 0.31883(8) 0.09559(6) 0.0550(3) Uani d . 1 . . O
C1 0.1239(2) -0.01045(11) 0.04125(7) 0.0381(4) Uani d . 1 . . C
H1A 0.1198 -0.0572 0.0110 0.046 Uiso calc R 1 . . H
C2 0.1462(2) -0.03813(11) 0.10127(8) 0.0380(4) Uani d . 1 . . C
C3 0.1468(2) 0.02940(12) 0.14734(8) 0.0407(4) Uani d . 1 . . C
C4 0.1232(3) 0.12653(12) 0.13163(8) 0.0411(4) Uani d . 1 . . C
C4A 0.1084(2) 0.15508(11) 0.07146(7) 0.0370(4) Uani d . 1 . . C
C5 0.1047(3) 0.38136(12) -0.02293(9) 0.0460(4) Uani d . 1 . . C
H5A 0.1066 0.4277 0.0076 0.055 Uiso calc R 1 . . H
C6 0.1065(3) 0.40919(13) -0.08199(9) 0.0520(5) Uani d . 1 . . C
H6A 0.1092 0.4744 -0.0918 0.062 Uiso calc R 1 . . H
C7 0.1042(3) 0.34116(14) -0.12708(9) 0.0528(5) Uani d . 1 . . C
H7A 0.1061 0.3605 -0.1675 0.063 Uiso calc R 1 . . H
C8 0.0991(3) 0.24471(13) -0.11301(8) 0.0476(4) Uani d . 1 . . C
H8A 0.0968 0.1990 -0.1439 0.057 Uiso calc R 1 . . H
C8A 0.0973(3) 0.21551(11) -0.05344(8) 0.0397(4) Uani d . 1 . . C
C9 0.0928(3) 0.11175(11) -0.03844(8) 0.0417(4) Uani d . 1 . . C
C9A 0.1078(3) 0.08448(11) 0.02611(7) 0.0362(4) Uani d . 1 . . C
C10 0.1000(3) 0.25659(12) 0.05611(8) 0.0413(4) Uani d . 1 . . C
C10A 0.1000(3) 0.28464(11) -0.00776(8) 0.0400(4) Uani d . 1 . . C
O1' 0.1141(2) -0.19900(8) 0.06838(5) 0.0492(3) Uani d . 1 . . O
C2' 0.1753(3) -0.14243(12) 0.11681(8) 0.0406(4) Uani d . 1 . . C
H2'A 0.0969 -0.1586 0.1529 0.049 Uiso calc R 1 . . H
O3' 0.37782(18) -0.15460(8) 0.12930(6) 0.0488(3) Uani d . 1 . . O
C4' 0.4289(3) -0.25270(14) 0.14563(10) 0.0588(5) Uani d . 1 . . C
C5' 0.3475(3) -0.31880(13) 0.09782(10) 0.0602(6) Uani d . 1 . . C
H5'A 0.4260 -0.3118 0.0612 0.072 Uiso calc R 1 . . H
H5'B 0.3606 -0.3850 0.1115 0.072 Uiso calc R 1 . . H
C6' 0.1344(3) -0.29931(12) 0.08330(9) 0.0550(5) Uani d . 1 . . C
H6'A 0.0532 -0.3135 0.1191 0.066 Uiso calc R 1 . . H
C7' 0.6527(4) -0.2532(2) 0.14624(16) 0.1038(10) Uani d . 1 . . C
H7'A 0.7016 -0.2335 0.1073 0.156 Uiso calc R 1 . . H
H7'B 0.6994 -0.3171 0.1551 0.156 Uiso calc R 1 . . H
H7'C 0.6998 -0.2094 0.1767 0.156 Uiso calc R 1 . . H
C8' 0.3518(4) -0.27601(16) 0.20825(11) 0.0788(7) Uani d . 1 . . C
H8'A 0.4020 -0.2296 0.2367 0.118 Uiso calc R 1 . . H
H8'B 0.3952 -0.3394 0.2198 0.118 Uiso calc R 1 . . H
H8'C 0.2090 -0.2739 0.2081 0.118 Uiso calc R 1 . . H
C9' 0.0561(6) -0.35524(16) 0.03065(13) 0.1035(11) Uani d . 1 . . C
H9'A -0.0747 -0.3325 0.0206 0.155 Uiso calc R 1 . . H
H9'B 0.0499 -0.4224 0.0411 0.155 Uiso calc R 1 . . H
H9'C 0.1427 -0.3467 -0.0036 0.155 Uiso calc R 1 . . H
C1" 0.1772(3) 0.00524(13) 0.21252(8) 0.0497(5) Uani d . 1 . . C
H1"A 0.2494 0.0579 0.2314 0.060 Uiso calc R 1 . . H
H1"B 0.2610 -0.0516 0.2148 0.060 Uiso calc R 1 . . H
C2" -0.0066(3) -0.01324(13) 0.24900(9) 0.0510(5) Uani d . 1 . . C
C3" -0.1803(4) -0.02816(16) 0.22535(11) 0.0678(6) Uani d . 1 . . C
H3"1 -0.2891 -0.0404 0.2503 0.081 Uiso calc R 1 . . H
H3"2 -0.1963 -0.0266 0.1834 0.081 Uiso calc R 1 . . H
C4" 0.0287(5) -0.01469(19) 0.31559(10) 0.0862(8) Uani d . 1 . . C
H4"A -0.0923 -0.0316 0.3361 0.129 Uiso calc R 1 . . H
H4"B 0.0716 0.0480 0.3287 0.129 Uiso calc R 1 . . H
H4"C 0.1297 -0.0614 0.3249 0.129 Uiso calc R 1 . . H

loop_
_atom_site_aniso_label
_atom_site_aniso_U_11
_atom_site_aniso_U_22
_atom_site_aniso_U_33
_atom_site_aniso_U_12
_atom_site_aniso_U_13
_atom_site_aniso_U_23
O4 0.0703(9) 0.0427(7) 0.0488(7) -0.0008(7) 0.0060(7) -0.0127(5)
O9 0.0938(11) 0.0421(7) 0.0468(8) -0.0016(7) 0.0001(8) -0.0052(6)
O10 0.0672(8) 0.0378(7) 0.0601(8) 0.0019(7) 0.0086(7) -0.0130(6)
C1 0.0367(9) 0.0349(8) 0.0427(9) -0.0009(7) 0.0035(8) -0.0050(7)
C2 0.0316(9) 0.0356(9) 0.0469(10) 0.0002(7) 0.0019(7) -0.0024(7)
C3 0.0365(9) 0.0413(9) 0.0442(9) -0.0012(8) 0.0016(7) -0.0036(8)
C4 0.0374(9) 0.0393(9) 0.0465(10) -0.0008(8) 0.0038(8) -0.0095(8)
C4A 0.0299(8) 0.0348(8) 0.0464(9) -0.0004(7) 0.0059(8) -0.0057(7)
C5 0.0353(9) 0.0348(9) 0.0678(12) 0.0004(8) 0.0038(10) -0.0009(8)
C6 0.0411(10) 0.0392(9) 0.0756(14) 0.0022(9) 0.0039(10) 0.0111(9)
C7 0.0454(10) 0.0520(11) 0.0608(12) 0.0022(10) 0.0022(10) 0.0128(9)
C8 0.0449(10) 0.0445(10) 0.0534(11) 0.0025(9) 0.0027(9) 0.0039(8)
C8A 0.0320(8) 0.0383(9) 0.0489(10) 0.0000(8) 0.0038(8) 0.0001(7)
C9 0.0401(10) 0.0385(9) 0.0466(10) 0.0002(8) 0.0023(8) -0.0041(7)
C9A 0.0307(8) 0.0345(8) 0.0436(9) 0.0006(7) 0.0029(8) -0.0045(7)
C10 0.0320(8) 0.0362(9) 0.0557(10) 0.0014(8) 0.0059(8) -0.0054(8)
C10A 0.0276(8) 0.0378(9) 0.0545(10) 0.0012(7) 0.0058(8) -0.0004(7)
O1' 0.0629(8) 0.0326(6) 0.0520(7) 0.0028(6) -0.0113(7) -0.0012(5)
C2' 0.0382(9) 0.0386(9) 0.0451(10) 0.0000(7) -0.0003(8) 0.0008(7)
O3' 0.0393(7) 0.0433(7) 0.0639(8) 0.0033(6) -0.0030(6) 0.0082(6)
C4' 0.0489(12) 0.0489(11) 0.0786(14) 0.0082(9) -0.0025(10) 0.0163(10)
C5' 0.0726(14) 0.0410(11) 0.0670(13) 0.0151(10) 0.0145(11) 0.0094(9)
C6' 0.0741(14) 0.0313(9) 0.0596(12) 0.0037(10) -0.0040(11) 0.0021(8)
C7' 0.0529(15) 0.0803(18) 0.178(3) 0.0175(13) -0.0101(17) 0.037(2)
C8' 0.106(2) 0.0617(13) 0.0687(14) 0.0014(14) -0.0183(15) 0.0190(11)
C9' 0.175(3) 0.0398(12) 0.096(2) 0.0063(16) -0.053(2) -0.0121(12)
C1" 0.0575(12) 0.0452(10) 0.0464(10) 0.0023(9) -0.0044(9) -0.0044(8)
C2" 0.0730(14) 0.0327(9) 0.0473(10) 0.0065(9) 0.0097(10) 0.0051(8)
C3" 0.0646(15) 0.0686(14) 0.0704(15) 0.0082(12) 0.0180(12) 0.0137(12)
C4" 0.134(2) 0.0729(16) 0.0512(13) -0.0148(16) 0.0089(14) 0.0092(12)

loop_
_atom_type_symbol
_atom_type_description
_atom_type_scat_dispersion_real
_atom_type_scat_dispersion_imag
_atom_type_scat_source
C C 0.0033 0.0016 'International Tables Vol C Tables 4.2.6.8 and 6.1.1.4'
H H 0.0000 0.0000 'International Tables Vol C Tables 4.2.6.8 and 6.1.1.4'
O O 0.0106 0.0060 'International Tables Vol C Tables 4.2.6.8 and 6.1.1.4'

loop_
_geom_angle_atom_site_label_1
_geom_angle_atom_site_label_2
_geom_angle_atom_site_label_3
_geom_angle
C9A C1 C2 120.67(15)
C3 C2 C1 120.98(15)
C3 C2 C2' 119.04(15)
C1 C2 C2' 119.96(14)
C2 C3 C4 118.02(16)
C2 C3 C1" 123.88(16)
C4 C3 C1" 118.08(15)
O4 C4 C4A 121.85(15)
O4 C4 C3 116.86(15)
C4A C4 C3 121.27(15)
C4 C4A C9A 118.93(15)
C4 C4A C10 120.20(14)
C9A C4A C10 120.84(15)
C6 C5 C10A 120.51(17)
C5 C6 C7 120.00(17)
C6 C7 C8 120.43(19)
C7 C8 C8A 120.20(18)
C8 C8A C10A 119.28(15)
C8 C8A C9 120.08(15)
C10A C8A C9 120.64(16)
O9 C9 C9A 121.66(15)
O9 C9 C8A 120.68(16)
C9A C9 C8A 117.65(14)
C1 C9A C4A 120.04(15)
C1 C9A C9 119.29(14)
C4A C9A C9 120.67(14)
O10 C10 C4A 121.24(16)
O10 C10 C10A 119.81(15)
C4A C10 C10A 118.93(14)
C5 C10A C8A 119.58(16)
C5 C10A C10 119.43(16)
C8A C10A C10 120.99(15)
C2' O1' C6' 110.05(13)
O1' C2' O3' 111.83(14)
O1' C2' C2 109.31(14)
O3' C2' C2 106.75(13)
C2' O3' C4' 113.14(13)
O3' C4' C5' 108.19(15)
O3' C4' C7' 104.12(17)
C5' C4' C7' 111.6(2)
O3' C4' C8' 110.30(17)
C5' C4' C8' 112.73(18)
C7' C4' C8' 109.5(2)
C6' C5' C4' 112.99(16)
O1' C6' C9' 106.94(16)
O1' C6' C5' 108.42(16)
C9' C6' C5' 114.3(2)
C3 C1" C2" 116.36(16)
C3" C2" C4" 122.6(2)
C3" C2" C1" 123.73(19)
C4" C2" C1" 113.7(2)

loop_
_geom_bond_atom_site_label_1
_geom_bond_atom_site_label_2
_geom_bond_site_symmetry_2
_geom_bond_distance
_geom_bond_publ_flag
O4 C4 . 1.3493(19) ?
O9 C9 . 1.217(2) ?
O10 C10 . 1.238(2) ?
C1 C9A . 1.376(2) ?
C1 C2 . 1.400(2) ?
C2 C3 . 1.396(2) ?
C2 C2' . 1.514(2) n
C3 C4 . 1.414(2) ?
C3 C1" . 1.505(2) n
C4 C4A . 1.403(2) ?
C4A C9A . 1.414(2) ?
C4A C10 . 1.463(2) ?
C5 C6 . 1.372(3) ?
C5 C10A . 1.397(2) ?
C6 C7 . 1.385(3) ?
C7 C8 . 1.387(3) ?
C8 C8A . 1.389(2) ?
C8A C10A . 1.405(2) ?
C8A C9 . 1.492(2) ?
C9 C9A . 1.491(2) ?
C10 C10A . 1.476(3) ?
O1' C2' . 1.402(2) n
O1' C6' . 1.451(2) n
C2' O3' . 1.414(2) n
O3' C4' . 1.463(2) n
C4' C5' . 1.516(3) n
C4' C7' . 1.520(3) n
C4' C8' . 1.526(3) n
C5' C6' . 1.508(3) n
C6' C9' . 1.508(3) n
C1" C2" . 1.512(3) n
C2" C3" . 1.309(3) n
C2" C4" . 1.503(3) n

loop_
_geom_hbond_atom_site_label_D
_geom_hbond_atom_site_label_H
_geom_hbond_atom_site_label_A
_geom_hbond_distance_DH
_geom_hbond_distance_HA
_geom_hbond_distance_DA
_geom_hbond_angle_DHA
O4 H4 O10 0.83 1.83 2.562(2) 146

loop_
_geom_torsion_atom_site_label_1
_geom_torsion_atom_site_label_2
_geom_torsion_atom_site_label_3
_geom_torsion_atom_site_label_4
_geom_torsion
O1' C2' O3' C4' -60.90(19)
C2' O3' C4' C5' 51.6(2)
O3' C4' C5' C6' -49.1(2)
C4' C5' C6' O1' 53.5(2)
C5' C6' O1' C2' -59.2(2)
C6' O1' C2' O3' 64.01(19)

loop_
_cod_related_entry_id
_cod_related_entry_database
_cod_related_entry_code
1 ChemSpider 21183184
